data_4325496
loop_
_publ_author_name
'Timothy J. Boyle'
'Leigh Anna M. Ottley'
'Christopher A. Apblett'
'Constantine A. Stewart'
'Sarah M. Hoppe'
'Krista L. Hawthorne'
'Mark A. Rodriguez'

_publ_section_title
;
 Synthesis, Characterization, and Electrochemical Properties of a Series
 of Sterically Varied Iron(II) Alkoxide Precursors and Their Resultant
 Nanoparticles
;
_journal_name_full 'Inorganic Chemistry'
_journal_page_first 6174
_journal_page_last 6182
_journal_paper_doi 10.1021/ic200423m
_journal_volume 50
_journal_year 2011
_chemical_formula_sum 'C54 H39 Fe O3'
_chemical_formula_weight 791.70
_chemical_name_systematic
; 

 ? 

;
_space_group_IT_number 146
_symmetry_cell_setting rhombohedral
_symmetry_space_group_name_Hall 'P 3*'
_symmetry_space_group_name_H-M 'R 3 :R'
_atom_sites_solution_hydrogens geom
_atom_sites_solution_primary direct
_atom_sites_solution_secondary difmap
_audit_creation_method SHELXL-97
_cell_angle_alpha 97.2140(10)
_cell_angle_beta 97.2140(10)
_cell_angle_gamma 97.2140(10)
_cell_formula_units_Z 1
_cell_length_a 10.5954(5)
_cell_length_b 10.5954(5)
_cell_length_c 10.5954(5)
_cell_measurement_reflns_used 4611
_cell_measurement_temperature 173(2)
_cell_measurement_theta_max 25.16
_cell_measurement_theta_min 2.56
_cell_volume 1158.57(9)
_computing_cell_refinement 'Bruker SMART'
_computing_data_collection 'Bruker SMART'
_computing_data_reduction 'Bruker SAINT'
_computing_molecular_graphics 'Bruker SHELXTL'
_computing_publication_material 'Bruker SHELXTL'
_computing_structure_refinement 'SHELXL-97 (Sheldrick, 2008)'
_computing_structure_solution 'SHELXS-97 (Sheldrick, 2008)'
_diffrn_ambient_temperature 173(2)
_diffrn_measured_fraction_theta_full 1.000
_diffrn_measured_fraction_theta_max 1.000
_diffrn_measurement_device_type 'CCD area detector'
_diffrn_measurement_method 'phi and omega scans'
_diffrn_radiation_monochromator graphite
_diffrn_radiation_source 'fine-focus sealed tube'
_diffrn_radiation_type MoK\a
_diffrn_radiation_wavelength 0.71073
_diffrn_reflns_av_R_equivalents 0.0326
_diffrn_reflns_av_sigmaI/netI 0.0376
_diffrn_reflns_limit_h_max 12
_diffrn_reflns_limit_h_min -12
_diffrn_reflns_limit_k_max 12
_diffrn_reflns_limit_k_min -12
_diffrn_reflns_limit_l_max 12
_diffrn_reflns_limit_l_min -12
_diffrn_reflns_number 8490
_diffrn_reflns_theta_full 25.24
_diffrn_reflns_theta_max 25.24
_diffrn_reflns_theta_min 1.96
_exptl_absorpt_coefficient_mu 0.365
_exptl_absorpt_correction_T_max 0.930
_exptl_absorpt_correction_T_min 0.913
_exptl_absorpt_correction_type empirical
_exptl_absorpt_process_details SADABS
_exptl_crystal_colour purple
_exptl_crystal_density_diffrn 1.135
_exptl_crystal_description cube
_exptl_crystal_F_000 413
_exptl_crystal_size_max 0.25
_exptl_crystal_size_mid 0.22
_exptl_crystal_size_min 0.20
_platon_squeeze_details
;

;
_refine_diff_density_max 3.783
_refine_diff_density_min -0.388
_refine_diff_density_rms 0.098
_refine_ls_abs_structure_details 'Flack H D (1983), Acta Cryst. A39, 876-881'
_refine_ls_abs_structure_Flack 0.07(3)
_refine_ls_extinction_method none
_refine_ls_goodness_of_fit_ref 1.086
_refine_ls_hydrogen_treatment constr
_refine_ls_matrix_type full
_refine_ls_number_parameters 175
_refine_ls_number_reflns 2807
_refine_ls_number_restraints 1
_refine_ls_restrained_S_all 1.085
_refine_ls_R_factor_all 0.0735
_refine_ls_R_factor_gt 0.0729
_refine_ls_shift/su_max 0.000
_refine_ls_shift/su_mean 0.000
_refine_ls_structure_factor_coef Fsqd
_refine_ls_weighting_details 'calc w=1/[\s^2^(Fo^2^)+(0.1312P)^2^+1.2125P] where P=(Fo^2^+2Fc^2^)/3'
_refine_ls_weighting_scheme calc
_refine_ls_wR_factor_gt 0.1905
_refine_ls_wR_factor_ref 0.1914
_reflns_number_gt 2766
_reflns_number_total 2807
_reflns_threshold_expression >2sigma(I)
_cod_data_source_file ic200423m_si_001_10.cif
_cod_data_source_block 9oc221s
_cod_original_sg_symbol_H-M 'R 3'
_cod_database_code 4325496

loop_
_symmetry_equiv_pos_as_xyz
'x, y, z'
'z, x, y'
'y, z, x'

loop_
_atom_site_label
_atom_site_type_symbol
_atom_site_fract_x
_atom_site_fract_y
_atom_site_fract_z
_atom_site_U_iso_or_equiv
_atom_site_adp_type
_atom_site_occupancy
_atom_site_symmetry_multiplicity
_atom_site_calc_flag
_atom_site_refinement_flags
Fe1 Fe 0.1968 1.1968 0.1968 0.0208(3) Uani 1 3 d S
O1 O 0.2383(3) 1.0373(3) 0.2120(3) 0.0286(7) Uani 1 1 d .
C7 C 0.3799(5) 1.0726(5) 0.4632(5) 0.0282(11) Uani 1 1 d .
C13 C 0.3081(5) 0.8971(4) -0.0071(5) 0.0281(11) Uani 1 1 d .
C1 C 0.3439(4) 0.9790(4) 0.2297(5) 0.0229(9) Uani 1 1 d .
C6 C 0.4162(4) 0.9919(4) 0.3532(4) 0.0231(9) Uani 1 1 d .
C3 C 0.4926(5) 0.8480(5) 0.1436(5) 0.0298(10) Uani 1 1 d .
H3 H 0.5186 0.7981 0.0731 0.036 Uiso 1 1 calc R
C11 C 0.2230(5) 1.1576(6) 0.5839(5) 0.0361(12) Uani 1 1 d .
H11 H 0.1359 1.1565 0.5973 0.043 Uiso 1 1 calc R
C2 C 0.3815(5) 0.9076(4) 0.1235(5) 0.0257(9) Uani 1 1 d .
C8 C 0.4749(5) 1.1564(5) 0.5451(5) 0.0353(11) Uani 1 1 d .
H8 H 0.5620 1.1564 0.5323 0.042 Uiso 1 1 calc R
C5 C 0.5253(5) 0.9293(5) 0.3672(5) 0.0290(10) Uani 1 1 d .
H5 H 0.5735 0.9344 0.4501 0.035 Uiso 1 1 calc R
C12 C 0.2529(5) 1.0742(5) 0.4857(5) 0.0318(11) Uani 1 1 d .
H12 H 0.1860 1.0165 0.4320 0.038 Uiso 1 1 calc R
C16 C 0.1743(8) 0.8746(6) -0.2552(6) 0.0506(16) Uani 1 1 d .
H16 H 0.1286 0.8681 -0.3393 0.061 Uiso 1 1 calc R
C10 C 0.3182(6) 1.2433(6) 0.6638(5) 0.0468(14) Uani 1 1 d .
H10 H 0.2961 1.3025 0.7296 0.056 Uiso 1 1 calc R
C4 C 0.5639(5) 0.8606(5) 0.2632(6) 0.0358(11) Uani 1 1 d .
H4 H 0.6400 0.8219 0.2743 0.043 Uiso 1 1 calc R
C9 C 0.4456(6) 1.2423(6) 0.6474(6) 0.0431(14) Uani 1 1 d .
H9 H 0.5122 1.2981 0.7036 0.052 Uiso 1 1 calc R
C18 C 0.1752(6) 0.8657(5) -0.0297(5) 0.0358(12) Uani 1 1 d .
H18 H 0.1291 0.8533 0.0402 0.043 Uiso 1 1 calc R
C15 C 0.3022(8) 0.9053(6) -0.2347(6) 0.0504(17) Uani 1 1 d .
H15 H 0.3466 0.9200 -0.3052 0.060 Uiso 1 1 calc R
C14 C 0.3716(6) 0.9163(5) -0.1127(5) 0.0357(12) Uani 1 1 d .
H14 H 0.4626 0.9368 -0.1009 0.043 Uiso 1 1 calc R
C17 C 0.1088(6) 0.8522(6) -0.1534(6) 0.0447(14) Uani 1 1 d .
H17 H 0.0183 0.8276 -0.1681 0.054 Uiso 1 1 calc R

loop_
_atom_site_aniso_label
_atom_site_aniso_U_11
_atom_site_aniso_U_22
_atom_site_aniso_U_33
_atom_site_aniso_U_23
_atom_site_aniso_U_13
_atom_site_aniso_U_12
Fe1 0.0221(3) 0.0221(3) 0.0221(3) 0.0080(3) 0.0080(3) 0.0080(3)
O1 0.0364(19) 0.0246(16) 0.0277(17) 0.0044(13) 0.0035(13) 0.0165(14)
C7 0.028(2) 0.033(3) 0.030(3) 0.017(2) 0.0058(19) 0.012(2)
C13 0.048(3) 0.013(2) 0.023(2) -0.0027(17) 0.008(2) 0.006(2)
C1 0.020(2) 0.0156(19) 0.036(2) 0.0114(17) 0.0079(18) 0.0049(16)
C6 0.017(2) 0.019(2) 0.032(2) 0.0056(18) 0.0002(17) -0.0030(16)
C3 0.027(2) 0.028(2) 0.033(3) -0.0024(19) 0.0115(19) -0.0002(18)
C11 0.031(3) 0.054(3) 0.029(3) 0.014(2) 0.011(2) 0.016(2)
C2 0.028(2) 0.017(2) 0.034(2) 0.0057(18) 0.007(2) 0.0034(17)
C8 0.033(3) 0.039(3) 0.031(3) 0.002(2) -0.002(2) 0.005(2)
C5 0.024(2) 0.027(2) 0.033(3) 0.004(2) -0.0031(19) 0.0017(18)
C12 0.032(3) 0.042(3) 0.026(2) 0.013(2) 0.0041(19) 0.012(2)
C16 0.079(5) 0.042(3) 0.030(3) 0.002(2) -0.003(3) 0.021(3)
C10 0.055(4) 0.056(4) 0.029(3) -0.003(2) 0.004(2) 0.021(3)
C4 0.026(2) 0.032(3) 0.051(3) 0.009(2) 0.009(2) 0.008(2)
C9 0.040(3) 0.045(3) 0.038(3) -0.009(2) -0.003(2) 0.005(2)
C18 0.044(3) 0.029(3) 0.033(3) -0.002(2) 0.000(2) 0.013(2)
C15 0.087(5) 0.036(3) 0.032(3) 0.007(2) 0.020(3) 0.009(3)
C14 0.053(3) 0.022(2) 0.031(3) 0.0003(19) 0.012(2) -0.001(2)
C17 0.047(3) 0.044(3) 0.040(3) -0.003(3) -0.009(3) 0.018(3)

loop_
_atom_type_symbol
_atom_type_description
_atom_type_scat_dispersion_real
_atom_type_scat_dispersion_imag
_atom_type_scat_source
C C 0.0033 0.0016 'International Tables Vol C Tables 4.2.6.8 and 6.1.1.4'
H H 0.0000 0.0000 'International Tables Vol C Tables 4.2.6.8 and 6.1.1.4'
O O 0.0106 0.0060 'International Tables Vol C Tables 4.2.6.8 and 6.1.1.4'
Fe Fe 0.3463 0.8444 'International Tables Vol C Tables 4.2.6.8 and 6.1.1.4'

loop_
_geom_angle_atom_site_label_1
_geom_angle_atom_site_label_2
_geom_angle_atom_site_label_3
_geom_angle
_geom_angle_site_symmetry_1
_geom_angle_site_symmetry_3
O1 Fe1 O1 111.48(10) 3_465 2_564
O1 Fe1 O1 111.48(10) 3_465 .
O1 Fe1 O1 111.48(10) 2_564 .
C1 O1 Fe1 139.2(3) . .
C8 C7 C12 117.6(5) . .
C8 C7 C6 119.0(5) . .
C12 C7 C6 123.4(5) . .
C18 C13 C14 117.6(5) . .
C18 C13 C2 121.7(5) . .
C14 C13 C2 120.6(5) . .
O1 C1 C2 119.0(4) . .
O1 C1 C6 120.1(4) . .
C2 C1 C6 120.9(4) . .
C5 C6 C1 118.1(4) . .
C5 C6 C7 121.2(4) . .
C1 C6 C7 120.6(4) . .
C4 C3 C2 121.3(4) . .
C4 C3 H3 119.4 . .
C2 C3 H3 119.4 . .
C12 C11 C10 120.9(5) . .
C12 C11 H11 119.6 . .
C10 C11 H11 119.6 . .
C1 C2 C3 118.2(4) . .
C1 C2 C13 121.0(4) . .
C3 C2 C13 120.7(4) . .
C7 C8 C9 121.8(5) . .
C7 C8 H8 119.1 . .
C9 C8 H8 119.1 . .
C4 C5 C6 121.3(5) . .
C4 C5 H5 119.3 . .
C6 C5 H5 119.3 . .
C11 C12 C7 121.3(5) . .
C11 C12 H12 119.4 . .
C7 C12 H12 119.4 . .
C15 C16 C17 119.7(6) . .
C15 C16 H16 120.1 . .
C17 C16 H16 120.1 . .
C9 C10 C11 119.8(5) . .
C9 C10 H10 120.1 . .
C11 C10 H10 120.1 . .
C3 C4 C5 120.1(5) . .
C3 C4 H4 120.0 . .
C5 C4 H4 120.0 . .
C10 C9 C8 118.7(5) . .
C10 C9 H9 120.7 . .
C8 C9 H9 120.7 . .
C13 C18 C17 120.7(5) . .
C13 C18 H18 119.7 . .
C17 C18 H18 119.7 . .
C16 C15 C14 121.5(6) . .
C16 C15 H15 119.3 . .
C14 C15 H15 119.3 . .
C15 C14 C13 120.3(6) . .
C15 C14 H14 119.9 . .
C13 C14 H14 119.9 . .
C16 C17 C18 120.1(6) . .
C16 C17 H17 119.9 . .
C18 C17 H17 119.9 . .

loop_
_geom_bond_atom_site_label_1
_geom_bond_atom_site_label_2
_geom_bond_distance
_geom_bond_site_symmetry_2
Fe1 O1 1.820(3) 3_465
Fe1 O1 1.820(3) 2_564
Fe1 O1 1.820(3) .
O1 C1 1.349(5) .
C7 C8 1.385(8) .
C7 C12 1.397(8) .
C7 C6 1.477(7) .
C13 C18 1.389(8) .
C13 C14 1.400(7) .
C13 C2 1.484(7) .
C1 C2 1.405(7) .
C1 C6 1.412(6) .
C6 C5 1.405(6) .
C3 C4 1.374(8) .
C3 C2 1.409(7) .
C3 H3 0.9500 .
C11 C12 1.374(8) .
C11 C10 1.386(9) .
C11 H11 0.9500 .
C8 C9 1.416(8) .
C8 H8 0.9500 .
C5 C4 1.377(8) .
C5 H5 0.9500 .
C12 H12 0.9500 .
C16 C15 1.337(10) .
C16 C17 1.382(10) .
C16 H16 0.9500 .
C10 C9 1.384(9) .
C10 H10 0.9500 .
C4 H4 0.9500 .
C9 H9 0.9500 .
C18 C17 1.389(8) .
C18 H18 0.9500 .
C15 C14 1.388(9) .
C15 H15 0.9500 .
C14 H14 0.9500 .
C17 H17 0.9500 .

loop_
_platon_squeeze_void_nr
_platon_squeeze_void_average_x
_platon_squeeze_void_average_y
_platon_squeeze_void_average_z
_platon_squeeze_void_volume
_platon_squeeze_void_count_electrons
1 0.649 0.649 0.649 188.2 -2.3
